data_2103842
loop_
_publ_author_name
'Bowes, Katharine F.'
'Ferguson, George'
'Lough, Alan J.'
'Glidewell, Christopher'

_publ_section_title
;
 Salts of maleic and fumaric acids with organic polyamines: comparison
 of isomeric acids as building blocks in supramolecular chemistry
;
_journal_issue 1
_journal_name_full 'Acta Crystallographica Section B'
_journal_page_first 100
_journal_page_last 117
_journal_paper_doi 10.1107/S0108768102020219
_journal_volume 59
_journal_year 2003
_chemical_formula_moiety 'C10 H8 N2, C4 H4 O4'
_chemical_formula_sum 'C14 H12 N2 O4'
_chemical_formula_weight 272.26
_chemical_name_systematic
;
2,2'-Bipyridyl--fumaric acid (1/1)
;
_space_group_IT_number 29
_symmetry_cell_setting orthorhombic
_symmetry_space_group_name_Hall 'P 2c -2ac'
_symmetry_space_group_name_H-M 'P c a 21'
_atom_sites_solution_hydrogens geom
_atom_sites_solution_primary direct
_atom_sites_solution_secondary difmap
_cell_angle_alpha 90.00
_cell_angle_beta 90.00
_cell_angle_gamma 90.00
_cell_formula_units_Z 4
_cell_length_a 23.9702(6)
_cell_length_b 3.74160(10)
_cell_length_c 14.8372(4)
_cell_measurement_reflns_used 8494
_cell_measurement_temperature 150.0(10)
_cell_measurement_theta_max 27.47
_cell_measurement_theta_min 3.23
_cell_volume 1330.70(6)
_computing_cell_refinement 'DENZO-SMN (Otwinowski & Minor, 1997)'
_computing_data_collection 'Kappa-CCD server software (Nonius, 1997)'
_computing_data_reduction 'DENZO-SMN (Otwinowski & Minor, 1997)'
_computing_molecular_graphics 'PLATON (Spek, 2002)'
_computing_publication_material 'SHELXL-97 (Sheldrick, 1997a) and PRPKAPPA (Ferguson, 1999)'
_computing_structure_refinement 'SHELXL-97 (Sheldrick, 1997a)'
_computing_structure_solution 'SHELXS-97 (Sheldrick, 1997b)'
_diffrn_ambient_temperature 150.0(10)
_diffrn_measured_fraction_theta_full 0.995
_diffrn_measured_fraction_theta_max 0.995
_diffrn_measurement_device_type Kappa-CCD
_diffrn_measurement_method '\f scans, and \w scans with \k offsets'
_diffrn_radiation_monochromator graphite
_diffrn_radiation_source 'fine-focus sealed X-ray tube'
_diffrn_radiation_type 'Mo K\a'
_diffrn_radiation_wavelength 0.71073
_diffrn_reflns_av_R_equivalents 0.046
_diffrn_reflns_av_sigmaI/netI 0.0376
_diffrn_reflns_limit_h_max 31
_diffrn_reflns_limit_h_min -30
_diffrn_reflns_limit_k_max 4
_diffrn_reflns_limit_k_min -4
_diffrn_reflns_limit_l_max 19
_diffrn_reflns_limit_l_min -16
_diffrn_reflns_number 8494
_diffrn_reflns_theta_full 27.47
_diffrn_reflns_theta_max 27.47
_diffrn_reflns_theta_min 3.23
_diffrn_standards_decay_% 0
_exptl_absorpt_coefficient_mu 0.102
_exptl_absorpt_correction_T_max 0.981
_exptl_absorpt_correction_T_min 0.901
_exptl_absorpt_correction_type multi-scan
_exptl_absorpt_process_details 'DENZO-SMN (Otwinowski & Minor, 1997)'
_exptl_crystal_colour colourless
_exptl_crystal_density_diffrn 1.359
_exptl_crystal_density_method 'not measured'
_exptl_crystal_description needle
_exptl_crystal_F_000 568
_exptl_crystal_size_max 0.26
_exptl_crystal_size_mid 0.20
_exptl_crystal_size_min 0.20
_refine_diff_density_max 0.175
_refine_diff_density_min -0.147
_refine_ls_extinction_coef 0.018(4)
_refine_ls_extinction_expression Fc^*^=kFc[1+0.001xFc^2^\l^3^/sin(2\q)]^-1/4^
_refine_ls_extinction_method SHELXL
_refine_ls_goodness_of_fit_ref 1.033
_refine_ls_hydrogen_treatment constr
_refine_ls_matrix_type full
_refine_ls_number_parameters 182
_refine_ls_number_reflns 1573
_refine_ls_number_restraints 1
_refine_ls_restrained_S_all 1.033
_refine_ls_R_factor_all 0.0395
_refine_ls_R_factor_gt 0.0322
_refine_ls_shift/su_max 0.000
_refine_ls_shift/su_mean 0.000
_refine_ls_structure_factor_coef Fsqd
_refine_ls_weighting_details 'w=1/[\s^2^(Fo^2^)+(0.0458P)^2^+0.1414P] where P=(Fo^2^+2Fc^2^)/3'
_refine_ls_weighting_scheme calc
_refine_ls_wR_factor_gt 0.0774
_refine_ls_wR_factor_ref 0.0823
_reflns_number_gt 1408
_reflns_number_total 1573
_reflns_threshold_expression >2\s(I)
_cod_data_source_file na0143.cif
_cod_data_source_block XI
_cod_depositor_comments
;
The following automatic conversions were performed:
'_exptl_absorpt_correction_type' value 'Multi-scan' changed to
'multi-scan' according to
'/home/saulius/struct/CIF-dictionaries/cif_core.dic' dictionary named
'cif_core.dic' version 2.4.1 from 2010-06-29.

Automatic conversion script
Id: cif_fix_enum 1527 2010-12-29 10:47:43Z saulius 

The following automatic conversions were performed:

'_exptl_absorpt_correction_type' value 'Multi-scan' changed to
'multi-scan' according to
/home/saulius/struct/CIF-dictionaries/cif_core.dic dictionary named
'cif_core.dic' version 2.4.1 from 2010-06-29.

Automatic conversion script
Id: cif_fix_values 1715 2011-07-08 13:25:40Z adriana 
;
_cod_database_code 2103842
_cod_database_fobs_code 2103842

loop_
_symmetry_equiv_pos_as_xyz
'x, y, z'
'-x, -y, z+1/2'
'-x+1/2, y, z+1/2'
'x+1/2, -y, z'

loop_
_atom_site_label
_atom_site_fract_x
_atom_site_fract_y
_atom_site_fract_z
_atom_site_U_iso_or_equiv
_atom_site_adp_type
_atom_site_calc_flag
_atom_site_refinement_flags
_atom_site_occupancy
_atom_site_type_symbol
N11 0.20316(7) 0.4107(4) 0.51434(11) 0.0252(4) Uani d . 1 N
C12 0.15078(8) 0.3235(5) 0.48808(14) 0.0227(4) Uani d . 1 C
C13 0.10838(8) 0.2650(6) 0.54988(14) 0.0265(4) Uani d . 1 C
C14 0.11961(9) 0.2952(6) 0.64138(15) 0.0324(5) Uani d . 1 C
C15 0.17319(9) 0.3843(6) 0.66830(15) 0.0319(5) Uani d . 1 C
C16 0.21312(9) 0.4401(6) 0.60308(14) 0.0289(5) Uani d . 1 C
N21 0.09205(6) 0.3954(4) 0.35691(10) 0.0237(4) Uani d . 1 N
C22 0.14176(8) 0.2874(5) 0.38946(14) 0.0220(4) Uani d . 1 C
C23 0.18240(8) 0.1399(5) 0.33414(14) 0.0258(4) Uani d . 1 C
C24 0.17176(8) 0.1042(6) 0.24286(15) 0.0291(5) Uani d . 1 C
C25 0.12116(9) 0.2206(6) 0.20877(15) 0.0316(5) Uani d . 1 C
C26 0.08247(9) 0.3625(6) 0.26827(14) 0.0287(5) Uani d . 1 C
O1 0.29010(5) 0.5975(4) 0.40953(9) 0.0297(4) Uani d . 1 O
O2 0.33028(6) 0.7445(5) 0.54022(11) 0.0430(5) Uani d . 1 O
O3 0.50957(5) 1.2833(4) 0.44452(10) 0.0293(3) Uani d . 1 O
O4 0.47262(6) 1.1552(4) 0.30928(10) 0.0352(4) Uani d . 1 O
C1 0.33097(8) 0.7320(5) 0.45894(14) 0.0255(4) Uani d . 1 C
C2 0.37799(8) 0.8686(5) 0.40401(13) 0.0256(4) Uani d . 1 C
C3 0.42352(8) 0.9954(5) 0.44275(14) 0.0270(4) Uani d . 1 C
C4 0.47073(7) 1.1503(5) 0.39077(14) 0.0248(4) Uani d . 1 C
H13 0.0719 0.2047 0.5298 0.032 Uiso calc R 1 H
H14 0.0911 0.2555 0.6847 0.039 Uiso calc R 1 H
H15 0.1822 0.4064 0.7304 0.038 Uiso calc R 1 H
H16 0.2497 0.5028 0.6219 0.035 Uiso calc R 1 H
H23 0.2171 0.0644 0.3586 0.031 Uiso calc R 1 H
H24 0.1989 0.0010 0.2041 0.035 Uiso calc R 1 H
H25 0.1132 0.2036 0.1462 0.038 Uiso calc R 1 H
H26 0.0476 0.4401 0.2452 0.034 Uiso calc R 1 H
H1 0.2646 0.5227 0.4435 0.045 Uiso calc R 1 H
H3 0.5356 1.3692 0.4133 0.044 Uiso calc R 1 H
H2 0.3754 0.8649 0.3401 0.031 Uiso calc R 1 H
H3A 0.4262 0.9874 0.5066 0.032 Uiso calc R 1 H

loop_
_atom_site_aniso_label
_atom_site_aniso_U_11
_atom_site_aniso_U_22
_atom_site_aniso_U_33
_atom_site_aniso_U_12
_atom_site_aniso_U_13
_atom_site_aniso_U_23
N11 0.0234(8) 0.0252(9) 0.0272(9) -0.0007(6) -0.0006(7) 0.0000(7)
C12 0.0212(9) 0.0209(9) 0.0260(10) 0.0000(7) 0.0000(8) 0.0006(8)
C13 0.0226(9) 0.0292(10) 0.0278(11) -0.0009(8) 0.0016(8) 0.0016(8)
C14 0.0327(11) 0.0365(13) 0.0281(11) 0.0014(9) 0.0053(9) 0.0048(9)
C15 0.0375(12) 0.0339(12) 0.0241(10) -0.0003(9) -0.0022(9) 0.0004(9)
C16 0.0275(10) 0.0298(11) 0.0294(11) -0.0022(8) -0.0045(8) -0.0005(9)
N21 0.0210(7) 0.0260(8) 0.0242(9) -0.0006(6) -0.0008(7) -0.0008(7)
C22 0.0197(9) 0.0203(10) 0.0261(9) -0.0027(7) 0.0027(8) 0.0009(8)
C23 0.0231(9) 0.0240(10) 0.0301(11) -0.0014(7) 0.0029(8) -0.0018(8)
C24 0.0298(10) 0.0262(11) 0.0311(11) -0.0022(8) 0.0089(9) -0.0058(9)
C25 0.0367(11) 0.0342(12) 0.0239(10) -0.0029(9) 0.0010(9) -0.0050(9)
C26 0.0263(10) 0.0328(12) 0.0269(11) -0.0008(9) -0.0028(8) 0.0000(9)
O1 0.0225(7) 0.0378(9) 0.0287(8) -0.0070(6) -0.0020(6) 0.0003(6)
O2 0.0340(9) 0.0662(12) 0.0289(9) -0.0210(8) 0.0013(7) -0.0060(7)
O3 0.0205(6) 0.0389(8) 0.0285(8) -0.0071(6) 0.0000(6) 0.0000(7)
O4 0.0282(8) 0.0495(10) 0.0280(9) -0.0086(7) -0.0028(6) 0.0029(7)
C1 0.0218(9) 0.0251(11) 0.0296(11) -0.0012(8) -0.0025(8) -0.0013(8)
C2 0.0234(10) 0.0262(11) 0.0271(11) -0.0006(8) -0.0004(8) 0.0001(7)
C3 0.0238(9) 0.0302(10) 0.0271(10) -0.0014(8) 0.0007(8) -0.0015(9)
C4 0.0196(9) 0.0264(10) 0.0284(11) 0.0013(7) -0.0004(8) 0.0006(8)

loop_
_atom_type_symbol
_atom_type_description
_atom_type_scat_dispersion_real
_atom_type_scat_dispersion_imag
_atom_type_scat_source
C C 0.0033 0.0016 'International Tables Vol C Tables 4.2.6.8 and 6.1.1.4'
H H 0.0000 0.0000 'International Tables Vol C Tables 4.2.6.8 and 6.1.1.4'
N N 0.0061 0.0033 'International Tables Vol C Tables 4.2.6.8 and 6.1.1.4'
O O 0.0106 0.0060 'International Tables Vol C Tables 4.2.6.8 and 6.1.1.4'

loop_
_geom_angle_atom_site_label_1
_geom_angle_atom_site_label_2
_geom_angle_atom_site_label_3
_geom_angle
_geom_angle_publ_flag
C16 N11 C12 117.81(17) no
N11 C12 C13 121.83(18) no
N11 C12 C22 116.12(17) no
C13 C12 C22 122.04(18) no
C12 C13 C14 119.45(19) no
C12 C13 H13 120.3 no
C14 C13 H13 120.3 no
C15 C14 C13 118.8(2) no
C15 C14 H14 120.6 no
C13 C14 H14 120.6 no
C16 C15 C14 118.6(2) no
C16 C15 H15 120.7 no
C14 C15 H15 120.7 no
N11 C16 C15 123.59(19) no
N11 C16 H16 118.2 no
C15 C16 H16 118.2 no
C26 N21 C22 118.38(16) no
N21 C22 C23 121.85(19) no
N21 C22 C12 117.03(17) no
C23 C22 C12 121.09(19) no
C24 C23 C22 119.18(19) no
C24 C23 H23 120.4 no
C22 C23 H23 120.4 no
C23 C24 C25 119.23(19) no
C23 C24 H24 120.4 no
C25 C24 H24 120.4 no
C24 C25 C26 118.3(2) no
C24 C25 H25 120.9 no
C26 C25 H25 120.9 no
N21 C26 C25 123.1(2) no
N21 C26 H26 118.5 no
C25 C26 H26 118.5 no
C1 O1 H1 109.5 no
C4 O3 H3 109.5 no
O2 C1 O1 123.95(19) no
O2 C1 C2 123.12(18) no
O1 C1 C2 112.93(17) no
C3 C2 C1 120.85(18) no
C3 C2 H2 119.6 no
C1 C2 H2 119.6 no
C2 C3 C4 122.88(19) no
C2 C3 H3A 118.6 no
C4 C3 H3A 118.6 no
O4 C4 O3 124.77(18) no
O4 C4 C3 123.54(18) no
O3 C4 C3 111.68(17) no

loop_
_geom_bond_atom_site_label_1
_geom_bond_atom_site_label_2
_geom_bond_distance
_geom_bond_publ_flag
N11 C16 1.343(3) no
N11 C12 1.355(2) no
C12 C13 1.386(3) no
C12 C22 1.485(3) no
C13 C14 1.389(3) no
C13 H13 0.95 no
C14 C15 1.386(3) no
C14 H14 0.95 no
C15 C16 1.377(3) no
C15 H15 0.95 no
C16 H16 0.95 no
N21 C26 1.341(3) no
N21 C22 1.348(2) no
C22 C23 1.388(3) no
C23 C24 1.385(3) no
C23 H23 0.95 no
C24 C25 1.385(3) no
C24 H24 0.95 no
C25 C26 1.386(3) no
C25 H25 0.95 no
C26 H26 0.95 no
O1 C1 1.323(2) no
O1 H1 0.84 no
O2 C1 1.207(2) no
O3 C4 1.323(2) no
O3 H3 0.84 no
O4 C4 1.210(3) no
C1 C2 1.482(3) no
C2 C3 1.321(3) no
C2 H2 0.95 no
C3 C4 1.487(3) no
C3 H3A 0.95 no

loop_
_geom_hbond_atom_site_label_D
_geom_hbond_atom_site_label_H
_geom_hbond_atom_site_label_A
_geom_hbond_site_symmetry_A
_geom_hbond_distance_DH
_geom_hbond_distance_HA
_geom_hbond_distance_DA
_geom_hbond_angle_DHA
_geom_hbond_publ_flag
O1 H1 N11 . 0.84 1.86 2.692(2) 173 y
O3 H3 N21 4_575 0.84 1.82 2.654(2) 172 y
C14 H14 O4 3_545 0.95 2.43 3.372(3) 173 y
C16 H16 O2 . 0.95 2.45 3.171(3) 132 y

loop_
_geom_torsion_atom_site_label_1
_geom_torsion_atom_site_label_2
_geom_torsion_atom_site_label_3
_geom_torsion_atom_site_label_4
_geom_torsion
_geom_torsion_publ_flag
C16 N11 C12 C13 -0.1(3) no
C16 N11 C12 C22 -178.96(18) no
N11 C12 C13 C14 -0.2(3) no
C22 C12 C13 C14 178.6(2) no
C12 C13 C14 C15 0.1(3) no
C13 C14 C15 C16 0.1(3) no
C12 N11 C16 C15 0.4(3) no
C14 C15 C16 N11 -0.4(3) no
C26 N21 C22 C23 -1.0(3) no
C26 N21 C22 C12 -179.30(18) no
N11 C12 C22 N21 -144.41(17) no
C13 C12 C22 N21 36.7(3) no
N11 C12 C22 C23 37.3(3) no
C13 C12 C22 C23 -141.6(2) no
N21 C22 C23 C24 0.4(3) no
C12 C22 C23 C24 178.60(19) no
C22 C23 C24 C25 0.8(3) no
C23 C24 C25 C26 -1.3(3) no
C22 N21 C26 C25 0.5(3) no
C24 C25 C26 N21 0.7(3) no
O2 C1 C2 C3 3.7(3) no
O1 C1 C2 C3 -176.56(19) no
C1 C2 C3 C4 -177.20(18) no
C2 C3 C4 O4 -4.1(3) no
C2 C3 C4 O3 175.26(19) no

loop_
_cod_related_entry_id
_cod_related_entry_database
_cod_related_entry_code
1 ChemSpider 30654509
